data_7706473
loop_
_publ_author_name
'Grass, Amanda'
'Kulathungage, Lakshani Wathsala'
'Wannipurage, Duleeka'
'Yousif, Maryam'
'Ward, Cassandra L.'
'Groysman, Stanislav'

_publ_section_title
;
 Synthesis, characterization, and alkoxide transfer reactivity of dimeric
 Tl<sub>2</sub>(OR)<sub>2</sub> complexes.
;
_journal_issue 7
_journal_name_full 'Dalton transactions (Cambridge, England : 2003)'
_journal_page_first 2501
_journal_page_last 2509
_journal_paper_doi 10.1039/d0dt03917a
_journal_volume 50
_journal_year 2021
_chemical_absolute_configuration ad
_chemical_formula_moiety 'C34 H54 O2 Tl2'
_chemical_formula_sum 'C34 H54 O2 Tl2'
_chemical_formula_weight 903.51
_space_group_crystal_system monoclinic
_space_group_IT_number 4
_space_group_name_Hall 'P 2yb'
_space_group_name_H-M_alt 'P 1 21 1'
_atom_sites_solution_hydrogens geom
_atom_sites_solution_primary dual
_audit_creation_date 2021-01-01
_audit_creation_method
;
Olex2 1.3
(compiled 2020.11.12 svn.r5f609507 for OlexSys, GUI svn.r6226)
;
_audit_update_record
;
2021-01-05 deposited with the CCDC.	2021-01-19 downloaded from the CCDC.
;
_cell_angle_alpha 90
_cell_angle_beta 98.9240(10)
_cell_angle_gamma 90
_cell_formula_units_Z 2
_cell_length_a 8.0476(3)
_cell_length_b 15.1435(6)
_cell_length_c 13.6841(5)
_cell_measurement_reflns_used 9996
_cell_measurement_temperature 100
_cell_measurement_theta_max 24.62
_cell_measurement_theta_min 2.56
_cell_volume 1647.48(11)
_computing_cell_refinement 'SAINT V8.40B (?, 2016)'
_computing_data_reduction 'SAINT V8.40B (?, 2016)'
_computing_molecular_graphics 'Olex2 1.3 (Dolomanov et al., 2009)'
_computing_publication_material 'Olex2 1.3 (Dolomanov et al., 2009)'
_computing_structure_refinement 'SHELXL 2018/3 (Sheldrick, 2015)'
_computing_structure_solution 'SHELXT 2018/2 (Sheldrick, 2018)'
_diffrn_ambient_temperature 100
_diffrn_measured_fraction_theta_full 1.000
_diffrn_measured_fraction_theta_max 0.999
_diffrn_measurement_device_type 'Bruker APEX-II CCD'
_diffrn_measurement_method '\f and \w scans'
_diffrn_radiation_type MoK\a
_diffrn_radiation_wavelength 0.71073
_diffrn_reflns_av_R_equivalents 0.0561
_diffrn_reflns_av_unetI/netI 0.0405
_diffrn_reflns_Laue_measured_fraction_full 1.000
_diffrn_reflns_Laue_measured_fraction_max 0.999
_diffrn_reflns_limit_h_max 10
_diffrn_reflns_limit_h_min -10
_diffrn_reflns_limit_k_max 19
_diffrn_reflns_limit_k_min -19
_diffrn_reflns_limit_l_max 17
_diffrn_reflns_limit_l_min -17
_diffrn_reflns_number 45385
_diffrn_reflns_point_group_measured_fraction_full 1.000
_diffrn_reflns_point_group_measured_fraction_max 0.999
_diffrn_reflns_theta_full 25.242
_diffrn_reflns_theta_max 27.577
_diffrn_reflns_theta_min 2.019
_diffrn_source_current 30.0
_diffrn_source_power 1.5
_diffrn_source_voltage 50.0
_diffrn_standards_number 0
_exptl_absorpt_coefficient_mu 9.796
_exptl_absorpt_correction_T_max 0.4305
_exptl_absorpt_correction_T_min 0.3266
_exptl_absorpt_correction_type multi-scan
_exptl_absorpt_process_details
;
SADABS-2016/2 (Bruker,2016/2) was used for absorption correction.
wR2(int) was 0.0869 before and 0.0544 after correction.
The Ratio of minimum to maximum transmission is 0.7587.
The \l/2 correction factor is Not present.
;
_exptl_crystal_colour colourless
_exptl_crystal_colour_primary colourless
_exptl_crystal_density_diffrn 1.821
_exptl_crystal_description block
_exptl_crystal_F_000 872
_exptl_crystal_size_max 0.21
_exptl_crystal_size_mid 0.15
_exptl_crystal_size_min 0.12
_refine_diff_density_max 0.576
_refine_diff_density_min -0.606
_refine_diff_density_rms 0.114
_refine_ls_abs_structure_details
;
 Refined as an inversion twin.
;
_refine_ls_abs_structure_Flack 0.047(9)
_refine_ls_extinction_method none
_refine_ls_goodness_of_fit_ref 1.033
_refine_ls_hydrogen_treatment constr
_refine_ls_matrix_type full
_refine_ls_number_parameters 360
_refine_ls_number_reflns 7620
_refine_ls_number_restraints 1
_refine_ls_restrained_S_all 1.033
_refine_ls_R_factor_all 0.0312
_refine_ls_R_factor_gt 0.0264
_refine_ls_shift/su_max 0.001
_refine_ls_shift/su_mean 0.000
_refine_ls_structure_factor_coef Fsqd
_refine_ls_weighting_details 'w=1/[\s^2^(Fo^2^)+(0.0220P)^2^] where P=(Fo^2^+2Fc^2^)/3'
_refine_ls_weighting_scheme calc
_refine_ls_wR_factor_gt 0.0503
_refine_ls_wR_factor_ref 0.0519
_reflns_Friedel_coverage 0.927
_reflns_Friedel_fraction_full 1.000
_reflns_Friedel_fraction_max 0.999
_reflns_number_gt 7047
_reflns_number_total 7620
_reflns_threshold_expression 'I > 2\s(I)'
_cod_data_source_file d0dt03917a2.cif
_cod_data_source_block sg897_2_0m
_cod_depositor_comments 'Adding full bibliography for 7706467--7706474.cif.'
_cod_database_code 7706473
_shelx_shelxl_version_number 2018/3
_shelx_space_group_comment
;
The symmetry employed for this shelxl refinement is uniquely defined
by the following loop, which should always be used as a source of
symmetry information in preference to the above space-group names.
They are only intended as comments.
;
_shelx_estimated_absorpt_t_max 0.386
_shelx_estimated_absorpt_t_min 0.233
_olex2_refinement_description
;
1. Twinned data refinement
 Scales: 0.953(9)
 0.047(9)
2. Fixed Uiso
 At 1.2 times of:
  All C(H) groups
 At 1.5 times of:
  All C(H,H,H) groups
3.a Aromatic/amide H refined with riding coordinates:
 C30(H30), C13(H13), C32(H32), C15(H15), C11(H11), C28(H28)
3.b Idealised Me refined as rotating group:
 C24(H24A,H24B,H24C), C22(H22A,H22B,H22C), C33(H33A,H33B,H33C), C3(H3A,H3B,
 H3C), C25(H25A,H25B,H25C), C20(H20A,H20B,H20C), C5(H5A,H5B,H5C), C26(H26A,H26B,
 H26C), C21(H21A,H21B,H21C), C7(H7A,H7B,H7C), C8(H8A,H8B,H8C), C4(H4A,H4B,H4C),
 C34(H34A,H34B,H34C), C9(H9A,H9B,H9C), C16(H16A,H16B,H16C), C17(H17A,H17B,H17C)
;
_olex2_submission_special_instructions 'No special instructions were received'

loop_
_space_group_symop_operation_xyz
'x, y, z'
'-x, y+1/2, -z'

loop_
_atom_site_label
_atom_site_type_symbol
_atom_site_fract_x
_atom_site_fract_y
_atom_site_fract_z
_atom_site_U_iso_or_equiv
_atom_site_adp_type
_atom_site_occupancy
_atom_site_site_symmetry_order
_atom_site_calc_flag
_atom_site_refinement_flags_posn
_atom_site_refinement_flags_adp
_atom_site_refinement_flags_occupancy
_atom_site_disorder_assembly
_atom_site_disorder_group
Tl1 Tl 0.75072(3) 0.56386(2) 0.34645(2) 0.01929(8) Uani 1 1 d . . . . .
Tl2 Tl 0.29567(3) 0.57813(2) 0.29759(2) 0.01985(8) Uani 1 1 d . . . . .
O1 O 0.5322(5) 0.5701(4) 0.2099(3) 0.0130(9) Uani 1 1 d . . . . .
C24 C 0.7572(8) 0.5752(6) 0.6038(5) 0.0212(15) Uani 1 1 d . . . . .
H24A H 0.823874 0.523130 0.627298 0.032 Uiso 1 1 calc R U . . .
H24B H 0.780638 0.622984 0.652250 0.032 Uiso 1 1 calc R U . . .
H24C H 0.786937 0.594406 0.540293 0.032 Uiso 1 1 calc R U . . .
C18 C 0.5219(8) 0.4755(4) 0.5096(5) 0.0109(14) Uani 1 1 d . . . . .
C30 C 0.9015(9) 0.2696(5) 0.5157(6) 0.0177(17) Uani 1 1 d . . . . .
H30 H 0.983025 0.224139 0.516176 0.021 Uiso 1 1 calc R U . . .
O2 O 0.5100(5) 0.5158(3) 0.4152(3) 0.0116(10) Uani 1 1 d . . . . .
C29 C 0.8164(9) 0.2992(4) 0.4266(5) 0.0135(15) Uani 1 1 d . . . . .
C23 C 0.5687(8) 0.5518(5) 0.5903(5) 0.0144(15) Uani 1 1 d . . . . .
C13 C 0.1078(9) 0.4035(5) -0.0200(6) 0.0205(17) Uani 1 1 d . . . . .
H13 H 0.019433 0.364870 -0.047035 0.025 Uiso 1 1 calc R U . . .
C22 C 0.2999(9) 0.3682(5) 0.4189(5) 0.0174(16) Uani 1 1 d . . . . .
H22A H 0.388862 0.325424 0.412333 0.026 Uiso 1 1 calc R U . . .
H22B H 0.284849 0.407849 0.361554 0.026 Uiso 1 1 calc R U . . .
H22C H 0.194426 0.336804 0.422121 0.026 Uiso 1 1 calc R U . . .
C32 C 0.7483(8) 0.3701(5) 0.6037(5) 0.0136(15) Uani 1 1 d . . . . .
H32 H 0.723016 0.392791 0.664386 0.016 Uiso 1 1 calc R U . . .
C33 C 0.8462(10) 0.2586(5) 0.3301(6) 0.0218(18) Uani 1 1 d . . . . .
H33A H 0.956399 0.229579 0.339316 0.033 Uiso 1 1 calc R U . . .
H33B H 0.843280 0.304857 0.279825 0.033 Uiso 1 1 calc R U . . .
H33C H 0.758260 0.214907 0.308512 0.033 Uiso 1 1 calc R U . . .
C1 C 0.5185(7) 0.5773(5) 0.1053(4) 0.0129(13) Uani 1 1 d . . . . .
C27 C 0.6617(8) 0.4029(4) 0.5145(5) 0.0111(14) Uani 1 1 d . . . . .
C3 C 0.8434(8) 0.5904(5) 0.0995(5) 0.0218(18) Uani 1 1 d . . . . .
H3A H 0.835101 0.643468 0.058139 0.033 Uiso 1 1 calc R U . . .
H3B H 0.942558 0.556163 0.089031 0.033 Uiso 1 1 calc R U . . .
H3C H 0.853944 0.607483 0.169271 0.033 Uiso 1 1 calc R U . . .
C31 C 0.8704(9) 0.3050(5) 0.6054(6) 0.0166(16) Uani 1 1 d . . . . .
C25 C 0.5315(9) 0.5344(5) 0.6956(5) 0.0224(17) Uani 1 1 d . . . . .
H25A H 0.585930 0.479328 0.720733 0.034 Uiso 1 1 calc R U . . .
H25B H 0.409698 0.529504 0.694143 0.034 Uiso 1 1 calc R U . . .
H25C H 0.575116 0.583424 0.738903 0.034 Uiso 1 1 calc R U . . .
C20 C 0.3620(9) 0.3546(5) 0.5994(5) 0.0183(16) Uani 1 1 d . . . . .
H20A H 0.395107 0.384931 0.662689 0.027 Uiso 1 1 calc R U . . .
H20B H 0.446310 0.309821 0.590660 0.027 Uiso 1 1 calc R U . . .
H20C H 0.252491 0.326166 0.598860 0.027 Uiso 1 1 calc R U . . .
C15 C 0.2823(9) 0.5285(5) -0.0368(5) 0.0171(16) Uani 1 1 d . . . . .
H15 H 0.314082 0.575476 -0.076077 0.021 Uiso 1 1 calc R U . . .
C5 C 0.7206(9) 0.4455(5) 0.1210(6) 0.0204(17) Uani 1 1 d . . . . .
H5A H 0.746474 0.453451 0.192878 0.031 Uiso 1 1 calc R U . . .
H5B H 0.816420 0.417566 0.097041 0.031 Uiso 1 1 calc R U . . .
H5C H 0.621001 0.407887 0.105139 0.031 Uiso 1 1 calc R U . . .
C26 C 0.4753(10) 0.6369(5) 0.5568(6) 0.0232(18) Uani 1 1 d . . . . .
H26A H 0.497176 0.681134 0.609503 0.035 Uiso 1 1 calc R U . . .
H26B H 0.354298 0.624969 0.542402 0.035 Uiso 1 1 calc R U . . .
H26C H 0.514507 0.659123 0.497144 0.035 Uiso 1 1 calc R U . . .
C21 C 0.1963(9) 0.4830(5) 0.5229(6) 0.0195(17) Uani 1 1 d . . . . .
H21A H 0.092774 0.447927 0.511876 0.029 Uiso 1 1 calc R U . . .
H21B H 0.189602 0.530106 0.473363 0.029 Uiso 1 1 calc R U . . .
H21C H 0.210086 0.509138 0.589236 0.029 Uiso 1 1 calc R U . . .
C10 C 0.3700(9) 0.5180(5) 0.0601(5) 0.0151(15) Uani 1 1 d . . . . .
C7 C 0.2976(11) 0.7055(5) 0.0779(7) 0.024(2) Uani 1 1 d . . . . .
H7A H 0.228712 0.680352 0.019210 0.037 Uiso 1 1 calc R U . . .
H7B H 0.285628 0.769934 0.076896 0.037 Uiso 1 1 calc R U . . .
H7C H 0.260365 0.681887 0.137579 0.037 Uiso 1 1 calc R U . . .
C11 C 0.3196(9) 0.4468(4) 0.1129(5) 0.0129(16) Uani 1 1 d . . . . .
H11 H 0.376832 0.437061 0.178081 0.015 Uiso 1 1 calc R U . . .
C12 C 0.1901(9) 0.3890(5) 0.0758(6) 0.0165(16) Uani 1 1 d . . . . .
C28 C 0.6997(9) 0.3658(5) 0.4267(5) 0.0132(15) Uani 1 1 d . . . . .
H28 H 0.643066 0.387212 0.365198 0.016 Uiso 1 1 calc R U . . .
C8 C 0.5855(11) 0.7391(5) 0.1576(6) 0.0266(19) Uani 1 1 d . . . . .
H8A H 0.541547 0.732090 0.220024 0.040 Uiso 1 1 calc R U . . .
H8B H 0.575422 0.801044 0.136705 0.040 Uiso 1 1 calc R U . . .
H8C H 0.704017 0.721455 0.166812 0.040 Uiso 1 1 calc R U . . .
C4 C 0.6695(9) 0.5153(6) -0.0400(5) 0.0248(18) Uani 1 1 d . . . . .
H4A H 0.583002 0.470117 -0.058185 0.037 Uiso 1 1 calc R U . . .
H4B H 0.777319 0.494033 -0.055666 0.037 Uiso 1 1 calc R U . . .
H4C H 0.637301 0.569540 -0.077229 0.037 Uiso 1 1 calc R U . . .
C19 C 0.3494(9) 0.4225(5) 0.5140(5) 0.0138(15) Uani 1 1 d . . . . .
C6 C 0.4845(10) 0.6809(5) 0.0781(5) 0.0180(16) Uani 1 1 d . . . . .
C14 C 0.1522(9) 0.4736(5) -0.0774(5) 0.0186(16) Uani 1 1 d . . . . .
C34 C 0.9677(9) 0.2753(5) 0.7027(6) 0.0202(17) Uani 1 1 d . . . . .
H34A H 1.000167 0.213282 0.697788 0.030 Uiso 1 1 calc R U . . .
H34B H 0.897308 0.281595 0.754667 0.030 Uiso 1 1 calc R U . . .
H34C H 1.068850 0.311698 0.718988 0.030 Uiso 1 1 calc R U . . .
C9 C 0.5247(10) 0.7134(5) -0.0228(6) 0.0246(19) Uani 1 1 d . . . . .
H9A H 0.641946 0.699514 -0.027989 0.037 Uiso 1 1 calc R U . . .
H9B H 0.507611 0.777435 -0.028000 0.037 Uiso 1 1 calc R U . . .
H9C H 0.450058 0.683957 -0.076351 0.037 Uiso 1 1 calc R U . . .
C16 C 0.1417(10) 0.3152(5) 0.1378(6) 0.0253(19) Uani 1 1 d . . . . .
H16A H 0.243104 0.284313 0.169190 0.038 Uiso 1 1 calc R U . . .
H16B H 0.068667 0.273807 0.096084 0.038 Uiso 1 1 calc R U . . .
H16C H 0.081431 0.338972 0.189016 0.038 Uiso 1 1 calc R U . . .
C17 C 0.0609(10) 0.4909(6) -0.1802(6) 0.035(2) Uani 1 1 d . . . . .
H17A H 0.047064 0.554662 -0.190375 0.052 Uiso 1 1 calc R U . . .
H17B H -0.049889 0.462580 -0.188267 0.052 Uiso 1 1 calc R U . . .
H17C H 0.126160 0.466642 -0.228733 0.052 Uiso 1 1 calc R U . . .
C2 C 0.6865(9) 0.5345(5) 0.0718(5) 0.0178(17) Uani 1 1 d . . . . .

loop_
_atom_site_aniso_label
_atom_site_aniso_U_11
_atom_site_aniso_U_22
_atom_site_aniso_U_33
_atom_site_aniso_U_23
_atom_site_aniso_U_13
_atom_site_aniso_U_12
Tl1 0.01528(13) 0.02883(18) 0.01278(13) 0.00347(14) -0.00089(10) -0.00729(14)
Tl2 0.01612(13) 0.02886(18) 0.01478(13) 0.00601(14) 0.00308(10) 0.00889(15)
O1 0.016(2) 0.016(2) 0.0067(19) 0.001(2) 0.0000(16) -0.003(2)
C24 0.029(4) 0.020(4) 0.014(3) -0.007(4) 0.001(3) -0.014(4)
C18 0.011(3) 0.013(3) 0.008(4) 0.004(3) 0.001(3) 0.000(3)
C30 0.013(4) 0.012(4) 0.030(5) 0.002(3) 0.009(3) 0.003(3)
O2 0.012(2) 0.015(2) 0.007(2) 0.0029(19) 0.0018(19) -0.0011(19)
C29 0.011(4) 0.013(4) 0.016(4) 0.001(3) 0.004(3) -0.002(3)
C23 0.017(3) 0.019(4) 0.006(3) 0.003(3) -0.001(3) 0.003(3)
C13 0.009(4) 0.028(4) 0.025(5) -0.010(3) 0.003(3) -0.001(3)
C22 0.013(4) 0.021(4) 0.019(4) 0.000(3) 0.002(3) -0.003(3)
C32 0.012(4) 0.014(4) 0.015(4) 0.002(3) 0.004(3) 0.000(3)
C33 0.023(4) 0.019(4) 0.026(5) -0.002(3) 0.014(4) 0.000(3)
C1 0.012(3) 0.017(3) 0.008(3) 0.002(3) -0.002(2) 0.000(3)
C27 0.009(3) 0.012(3) 0.012(4) 0.003(3) 0.001(3) -0.002(3)
C3 0.017(4) 0.031(5) 0.015(4) 0.004(3) -0.004(3) -0.002(3)
C31 0.012(4) 0.019(4) 0.019(4) 0.009(3) 0.003(3) -0.003(3)
C25 0.023(4) 0.028(4) 0.016(4) -0.004(3) 0.004(3) 0.003(3)
C20 0.016(4) 0.024(4) 0.015(4) 0.007(3) 0.003(3) -0.003(3)
C15 0.016(4) 0.025(4) 0.012(4) 0.002(3) 0.007(3) 0.002(3)
C5 0.018(4) 0.019(4) 0.025(4) -0.002(3) 0.007(3) 0.004(3)
C26 0.033(5) 0.020(4) 0.016(4) -0.004(3) 0.003(4) -0.004(4)
C21 0.013(4) 0.026(4) 0.021(4) 0.005(3) 0.007(3) 0.007(3)
C10 0.013(4) 0.016(4) 0.017(4) -0.002(3) 0.004(3) 0.007(3)
C7 0.032(5) 0.020(4) 0.021(5) 0.005(4) 0.006(4) 0.007(4)
C11 0.013(4) 0.013(4) 0.012(4) 0.000(3) 0.001(3) 0.006(3)
C12 0.012(4) 0.017(4) 0.023(4) -0.005(3) 0.013(3) 0.000(3)
C28 0.013(4) 0.018(4) 0.010(4) 0.002(3) 0.003(3) -0.002(3)
C8 0.040(5) 0.015(4) 0.023(5) 0.001(3) -0.001(4) -0.005(4)
C4 0.017(4) 0.041(5) 0.017(4) -0.003(4) 0.004(3) -0.003(4)
C19 0.015(4) 0.015(4) 0.012(4) 0.003(3) 0.002(3) 0.003(3)
C6 0.024(4) 0.020(4) 0.010(4) 0.003(3) 0.002(3) 0.000(3)
C14 0.015(4) 0.030(4) 0.010(4) -0.006(3) -0.001(3) 0.002(3)
C34 0.017(4) 0.019(4) 0.023(4) 0.008(3) -0.001(3) 0.001(3)
C9 0.025(4) 0.026(4) 0.022(5) 0.013(3) 0.000(4) -0.005(3)
C16 0.027(5) 0.019(4) 0.032(5) -0.008(4) 0.011(4) -0.003(3)
C17 0.028(5) 0.056(6) 0.018(5) -0.006(4) -0.005(4) -0.011(4)
C2 0.017(4) 0.023(4) 0.012(4) 0.000(3) -0.003(3) -0.002(3)

loop_
_atom_type_symbol
_atom_type_description
_atom_type_scat_dispersion_real
_atom_type_scat_dispersion_imag
_atom_type_scat_source
C C 0.0033 0.0016 'International Tables Vol C Tables 4.2.6.8 and 6.1.1.4'
H H 0.0000 0.0000 'International Tables Vol C Tables 4.2.6.8 and 6.1.1.4'
O O 0.0106 0.0060 'International Tables Vol C Tables 4.2.6.8 and 6.1.1.4'
Tl Tl -2.8358 9.6688 'International Tables Vol C Tables 4.2.6.8 and 6.1.1.4'

loop_
_geom_angle_atom_site_label_1
_geom_angle_atom_site_label_2
_geom_angle_atom_site_label_3
_geom_angle
_geom_angle_site_symmetry_1
_geom_angle_site_symmetry_3
_geom_angle_publ_flag
O1 Tl1 Tl2 40.94(9) . . ?
O1 Tl1 O2 76.98(14) . . ?
O2 Tl1 Tl2 40.10(11) . . ?
O1 Tl2 Tl1 40.01(9) . . ?
O2 Tl2 Tl1 40.68(11) . . ?
O2 Tl2 O1 76.66(14) . . ?
Tl1 O1 Tl2 99.05(14) . . ?
C1 O1 Tl1 137.0(3) . . ?
C1 O1 Tl2 123.7(3) . . ?
H24A C24 H24B 109.5 . . ?
H24A C24 H24C 109.5 . . ?
H24B C24 H24C 109.5 . . ?
C23 C24 H24A 109.5 . . ?
C23 C24 H24B 109.5 . . ?
C23 C24 H24C 109.5 . . ?
O2 C18 C23 107.0(5) . . ?
O2 C18 C27 106.7(5) . . ?
O2 C18 C19 108.1(5) . . ?
C23 C18 C19 116.4(5) . . ?
C27 C18 C23 112.7(5) . . ?
C27 C18 C19 105.4(5) . . ?
C29 C30 H30 119.3 . . ?
C29 C30 C31 121.4(7) . . ?
C31 C30 H30 119.3 . . ?
Tl2 O2 Tl1 99.22(16) . . ?
C18 O2 Tl1 123.0(4) . . ?
C18 O2 Tl2 136.9(4) . . ?
C30 C29 C33 121.1(7) . . ?
C30 C29 C28 118.9(7) . . ?
C28 C29 C33 119.9(7) . . ?
C24 C23 C18 111.7(5) . . ?
C25 C23 C24 104.9(5) . . ?
C25 C23 C18 117.5(6) . . ?
C26 C23 C24 105.8(6) . . ?
C26 C23 C18 110.5(5) . . ?
C26 C23 C25 105.5(6) . . ?
C12 C13 H13 119.3 . . ?
C12 C13 C14 121.5(7) . . ?
C14 C13 H13 119.3 . . ?
H22A C22 H22B 109.5 . . ?
H22A C22 H22C 109.5 . . ?
H22B C22 H22C 109.5 . . ?
C19 C22 H22A 109.5 . . ?
C19 C22 H22B 109.5 . . ?
C19 C22 H22C 109.5 . . ?
C27 C32 H32 119.3 . . ?
C31 C32 H32 119.3 . . ?
C31 C32 C27 121.5(7) . . ?
C29 C33 H33A 109.5 . . ?
C29 C33 H33B 109.5 . . ?
C29 C33 H33C 109.5 . . ?
H33A C33 H33B 109.5 . . ?
H33A C33 H33C 109.5 . . ?
H33B C33 H33C 109.5 . . ?
O1 C1 C10 107.1(5) . . ?
O1 C1 C6 106.8(6) . . ?
O1 C1 C2 108.4(5) . . ?
C10 C1 C6 112.1(5) . . ?
C10 C1 C2 106.3(6) . . ?
C6 C1 C2 115.9(5) . . ?
C32 C27 C18 122.9(6) . . ?
C32 C27 C28 117.3(6) . . ?
C28 C27 C18 119.7(6) . . ?
H3A C3 H3B 109.5 . . ?
H3A C3 H3C 109.5 . . ?
H3B C3 H3C 109.5 . . ?
C2 C3 H3A 109.5 . . ?
C2 C3 H3B 109.5 . . ?
C2 C3 H3C 109.5 . . ?
C30 C31 C34 121.6(7) . . ?
C32 C31 C30 118.7(7) . . ?
C32 C31 C34 119.8(7) . . ?
C23 C25 H25A 109.5 . . ?
C23 C25 H25B 109.5 . . ?
C23 C25 H25C 109.5 . . ?
H25A C25 H25B 109.5 . . ?
H25A C25 H25C 109.5 . . ?
H25B C25 H25C 109.5 . . ?
H20A C20 H20B 109.5 . . ?
H20A C20 H20C 109.5 . . ?
H20B C20 H20C 109.5 . . ?
C19 C20 H20A 109.5 . . ?
C19 C20 H20B 109.5 . . ?
C19 C20 H20C 109.5 . . ?
C10 C15 H15 118.5 . . ?
C14 C15 H15 118.5 . . ?
C14 C15 C10 123.1(7) . . ?
H5A C5 H5B 109.5 . . ?
H5A C5 H5C 109.5 . . ?
H5B C5 H5C 109.5 . . ?
C2 C5 H5A 109.5 . . ?
C2 C5 H5B 109.5 . . ?
C2 C5 H5C 109.5 . . ?
C23 C26 H26A 109.5 . . ?
C23 C26 H26B 109.5 . . ?
C23 C26 H26C 109.5 . . ?
H26A C26 H26B 109.5 . . ?
H26A C26 H26C 109.5 . . ?
H26B C26 H26C 109.5 . . ?
H21A C21 H21B 109.5 . . ?
H21A C21 H21C 109.5 . . ?
H21B C21 H21C 109.5 . . ?
C19 C21 H21A 109.5 . . ?
C19 C21 H21B 109.5 . . ?
C19 C21 H21C 109.5 . . ?
C15 C10 C1 123.7(6) . . ?
C11 C10 C1 120.7(6) . . ?
C11 C10 C15 115.6(7) . . ?
H7A C7 H7B 109.5 . . ?
H7A C7 H7C 109.5 . . ?
H7B C7 H7C 109.5 . . ?
C6 C7 H7A 109.5 . . ?
C6 C7 H7B 109.5 . . ?
C6 C7 H7C 109.5 . . ?
C10 C11 H11 118.0 . . ?
C10 C11 C12 123.9(7) . . ?
C12 C11 H11 118.0 . . ?
C13 C12 C11 117.6(7) . . ?
C13 C12 C16 121.7(7) . . ?
C11 C12 C16 120.6(7) . . ?
C29 C28 C27 122.2(7) . . ?
C29 C28 H28 118.9 . . ?
C27 C28 H28 118.9 . . ?
H8A C8 H8B 109.5 . . ?
H8A C8 H8C 109.5 . . ?
H8B C8 H8C 109.5 . . ?
C6 C8 H8A 109.5 . . ?
C6 C8 H8B 109.5 . . ?
C6 C8 H8C 109.5 . . ?
H4A C4 H4B 109.5 . . ?
H4A C4 H4C 109.5 . . ?
H4B C4 H4C 109.5 . . ?
C2 C4 H4A 109.5 . . ?
C2 C4 H4B 109.5 . . ?
C2 C4 H4C 109.5 . . ?
C22 C19 C18 110.2(6) . . ?
C22 C19 C20 105.2(6) . . ?
C22 C19 C21 106.1(6) . . ?
C20 C19 C18 113.7(6) . . ?
C20 C19 C21 107.0(6) . . ?
C21 C19 C18 114.0(6) . . ?
C7 C6 C1 111.2(6) . . ?
C8 C6 C1 109.9(6) . . ?
C8 C6 C7 105.7(6) . . ?
C8 C6 C9 106.8(6) . . ?
C9 C6 C1 117.4(6) . . ?
C9 C6 C7 105.0(6) . . ?
C13 C14 C17 121.8(7) . . ?
C15 C14 C13 118.3(7) . . ?
C15 C14 C17 119.9(7) . . ?
C31 C34 H34A 109.5 . . ?
C31 C34 H34B 109.5 . . ?
C31 C34 H34C 109.5 . . ?
H34A C34 H34B 109.5 . . ?
H34A C34 H34C 109.5 . . ?
H34B C34 H34C 109.5 . . ?
C6 C9 H9A 109.5 . . ?
C6 C9 H9B 109.5 . . ?
C6 C9 H9C 109.5 . . ?
H9A C9 H9B 109.5 . . ?
H9A C9 H9C 109.5 . . ?
H9B C9 H9C 109.5 . . ?
C12 C16 H16A 109.5 . . ?
C12 C16 H16B 109.5 . . ?
C12 C16 H16C 109.5 . . ?
H16A C16 H16B 109.5 . . ?
H16A C16 H16C 109.5 . . ?
H16B C16 H16C 109.5 . . ?
C14 C17 H17A 109.5 . . ?
C14 C17 H17B 109.5 . . ?
C14 C17 H17C 109.5 . . ?
H17A C17 H17B 109.5 . . ?
H17A C17 H17C 109.5 . . ?
H17B C17 H17C 109.5 . . ?
C3 C2 C1 113.7(6) . . ?
C3 C2 C4 107.1(6) . . ?
C5 C2 C1 109.3(6) . . ?
C5 C2 C3 107.4(6) . . ?
C5 C2 C4 104.9(6) . . ?
C4 C2 C1 113.9(6) . . ?

loop_
_geom_bond_atom_site_label_1
_geom_bond_atom_site_label_2
_geom_bond_distance
_geom_bond_site_symmetry_2
_geom_bond_publ_flag
Tl1 Tl2 3.6256(4) . ?
Tl1 O1 2.361(4) . ?
Tl1 O2 2.394(4) . ?
Tl2 O1 2.406(4) . ?
Tl2 O2 2.366(4) . ?
O1 C1 1.422(7) . ?
C24 H24A 0.9800 . ?
C24 H24B 0.9800 . ?
C24 H24C 0.9800 . ?
C24 C23 1.541(9) . ?
C18 O2 1.419(8) . ?
C18 C23 1.602(9) . ?
C18 C27 1.567(9) . ?
C18 C19 1.612(9) . ?
C30 H30 0.9500 . ?
C30 C29 1.377(10) . ?
C30 C31 1.397(10) . ?
C29 C33 1.510(10) . ?
C29 C28 1.378(10) . ?
C23 C25 1.539(9) . ?
C23 C26 1.525(10) . ?
C13 H13 0.9500 . ?
C13 C12 1.391(11) . ?
C13 C14 1.400(11) . ?
C22 H22A 0.9800 . ?
C22 H22B 0.9800 . ?
C22 H22C 0.9800 . ?
C22 C19 1.539(10) . ?
C32 H32 0.9500 . ?
C32 C27 1.400(9) . ?
C32 C31 1.390(10) . ?
C33 H33A 0.9800 . ?
C33 H33B 0.9800 . ?
C33 H33C 0.9800 . ?
C1 C10 1.545(10) . ?
C1 C6 1.626(11) . ?
C1 C2 1.628(9) . ?
C27 C28 1.403(9) . ?
C3 H3A 0.9800 . ?
C3 H3B 0.9800 . ?
C3 H3C 0.9800 . ?
C3 C2 1.519(10) . ?
C31 C34 1.504(10) . ?
C25 H25A 0.9800 . ?
C25 H25B 0.9800 . ?
C25 H25C 0.9800 . ?
C20 H20A 0.9800 . ?
C20 H20B 0.9800 . ?
C20 H20C 0.9800 . ?
C20 C19 1.548(9) . ?
C15 H15 0.9500 . ?
C15 C10 1.411(10) . ?
C15 C14 1.384(10) . ?
C5 H5A 0.9800 . ?
C5 H5B 0.9800 . ?
C5 H5C 0.9800 . ?
C5 C2 1.512(10) . ?
C26 H26A 0.9800 . ?
C26 H26B 0.9800 . ?
C26 H26C 0.9800 . ?
C21 H21A 0.9800 . ?
C21 H21B 0.9800 . ?
C21 H21C 0.9800 . ?
C21 C19 1.556(9) . ?
C10 C11 1.393(10) . ?
C7 H7A 0.9800 . ?
C7 H7B 0.9800 . ?
C7 H7C 0.9800 . ?
C7 C6 1.549(11) . ?
C11 H11 0.9500 . ?
C11 C12 1.395(10) . ?
C12 C16 1.492(10) . ?
C28 H28 0.9500 . ?
C8 H8A 0.9800 . ?
C8 H8B 0.9800 . ?
C8 H8C 0.9800 . ?
C8 C6 1.532(10) . ?
C4 H4A 0.9800 . ?
C4 H4B 0.9800 . ?
C4 H4C 0.9800 . ?
C4 C2 1.543(10) . ?
C6 C9 1.547(10) . ?
C14 C17 1.505(10) . ?
C34 H34A 0.9800 . ?
C34 H34B 0.9800 . ?
C34 H34C 0.9800 . ?
C9 H9A 0.9800 . ?
C9 H9B 0.9800 . ?
C9 H9C 0.9800 . ?
C16 H16A 0.9800 . ?
C16 H16B 0.9800 . ?
C16 H16C 0.9800 . ?
C17 H17A 0.9800 . ?
C17 H17B 0.9800 . ?
C17 H17C 0.9800 . ?

loop_
_geom_torsion_atom_site_label_1
_geom_torsion_atom_site_label_2
_geom_torsion_atom_site_label_3
_geom_torsion_atom_site_label_4
_geom_torsion
_geom_torsion_site_symmetry_1
_geom_torsion_site_symmetry_2
_geom_torsion_site_symmetry_3
_geom_torsion_site_symmetry_4
_geom_torsion_publ_flag
Tl1 O1 C1 C10 142.1(5) . . . . ?
Tl1 O1 C1 C6 -97.7(6) . . . . ?
Tl1 O1 C1 C2 27.9(9) . . . . ?
Tl2 O1 C1 C10 -45.7(7) . . . . ?
Tl2 O1 C1 C6 74.5(6) . . . . ?
Tl2 O1 C1 C2 -159.9(4) . . . . ?
O1 C1 C10 C15 158.6(6) . . . . ?
O1 C1 C10 C11 -24.5(9) . . . . ?
O1 C1 C6 C7 -79.6(7) . . . . ?
O1 C1 C6 C8 37.1(7) . . . . ?
O1 C1 C6 C9 159.4(6) . . . . ?
O1 C1 C2 C3 -72.1(7) . . . . ?
O1 C1 C2 C5 47.9(8) . . . . ?
O1 C1 C2 C4 164.7(6) . . . . ?
C18 C27 C28 C29 -177.2(6) . . . . ?
C30 C29 C28 C27 -1.6(11) . . . . ?
O2 C18 C23 C24 -78.9(7) . . . . ?
O2 C18 C23 C25 159.8(5) . . . . ?
O2 C18 C23 C26 38.7(7) . . . . ?
O2 C18 C27 C32 157.9(6) . . . . ?
O2 C18 C27 C28 -24.6(8) . . . . ?
O2 C18 C19 C22 46.0(7) . . . . ?
O2 C18 C19 C20 163.8(6) . . . . ?
O2 C18 C19 C21 -73.2(7) . . . . ?
C29 C30 C31 C32 1.3(11) . . . . ?
C29 C30 C31 C34 -177.6(7) . . . . ?
C23 C18 O2 Tl1 73.7(6) . . . . ?
C23 C18 O2 Tl2 -93.2(6) . . . . ?
C23 C18 C27 C32 40.8(9) . . . . ?
C23 C18 C27 C28 -141.7(6) . . . . ?
C23 C18 C19 C22 166.3(6) . . . . ?
C23 C18 C19 C20 -75.8(7) . . . . ?
C23 C18 C19 C21 47.2(8) . . . . ?
C32 C27 C28 C29 0.4(10) . . . . ?
C33 C29 C28 C27 177.0(7) . . . . ?
C1 C10 C11 C12 -178.0(6) . . . . ?
C27 C18 O2 Tl1 -47.2(6) . . . . ?
C27 C18 O2 Tl2 145.9(4) . . . . ?
C27 C18 C23 C24 38.1(7) . . . . ?
C27 C18 C23 C25 -83.3(7) . . . . ?
C27 C18 C23 C26 155.6(6) . . . . ?
C27 C18 C19 C22 -67.8(7) . . . . ?
C27 C18 C19 C20 50.0(7) . . . . ?
C27 C18 C19 C21 173.0(6) . . . . ?
C27 C32 C31 C30 -2.6(11) . . . . ?
C27 C32 C31 C34 176.4(6) . . . . ?
C31 C30 C29 C33 -177.9(7) . . . . ?
C31 C30 C29 C28 0.7(11) . . . . ?
C31 C32 C27 C18 179.3(6) . . . . ?
C31 C32 C27 C28 1.7(10) . . . . ?
C15 C10 C11 C12 -1.0(10) . . . . ?
C10 C1 C6 C7 37.3(8) . . . . ?
C10 C1 C6 C8 154.0(6) . . . . ?
C10 C1 C6 C9 -83.7(8) . . . . ?
C10 C1 C2 C3 173.1(6) . . . . ?
C10 C1 C2 C5 -66.9(7) . . . . ?
C10 C1 C2 C4 50.0(8) . . . . ?
C10 C15 C14 C13 -1.1(11) . . . . ?
C10 C15 C14 C17 177.9(7) . . . . ?
C10 C11 C12 C13 0.4(11) . . . . ?
C10 C11 C12 C16 -178.9(7) . . . . ?
C12 C13 C14 C15 0.6(11) . . . . ?
C12 C13 C14 C17 -178.5(7) . . . . ?
C19 C18 O2 Tl1 -160.2(4) . . . . ?
C19 C18 O2 Tl2 32.9(8) . . . . ?
C19 C18 C23 C24 160.2(6) . . . . ?
C19 C18 C23 C25 38.8(8) . . . . ?
C19 C18 C23 C26 -82.3(7) . . . . ?
C19 C18 C27 C32 -87.3(7) . . . . ?
C19 C18 C27 C28 90.2(7) . . . . ?
C6 C1 C10 C15 41.9(9) . . . . ?
C6 C1 C10 C11 -141.3(6) . . . . ?
C6 C1 C2 C3 47.8(8) . . . . ?
C6 C1 C2 C5 167.8(6) . . . . ?
C6 C1 C2 C4 -75.3(8) . . . . ?
C14 C13 C12 C11 -0.2(11) . . . . ?
C14 C13 C12 C16 179.1(7) . . . . ?
C14 C15 C10 C1 178.3(6) . . . . ?
C14 C15 C10 C11 1.3(10) . . . . ?
C2 C1 C10 C15 -85.7(8) . . . . ?
C2 C1 C10 C11 91.1(7) . . . . ?
C2 C1 C6 C7 159.6(6) . . . . ?
C2 C1 C6 C8 -83.7(7) . . . . ?
C2 C1 C6 C9 38.6(8) . . . . ?

loop_
_twin_individual_id
_twin_individual_mass_fraction_refined
1 0.953(9)
2 0.047(9)
